data_1564950
loop_
_publ_author_name
'Rot\"armel, Thomas'
'Becker, Jonathan'
'Schindler, Siegfried'

_publ_section_title
;
 Syntheses and investigation of metal complexes with macrocyclic
 polythioether ligands.
;
_journal_issue 0
_journal_name_full 'Faraday discussions'
_journal_page_first 70
_journal_page_last 85
_journal_paper_doi 10.1039/d1fd00062d
_journal_volume 234
_journal_year 2022
_chemical_formula_sum 'C11 H20 Cu F3 O3 S5'
_chemical_formula_weight 481.11
_chemical_name_common '[CuI(14-S~4~)]OTf'
_space_group_crystal_system monoclinic
_space_group_IT_number 14
_space_group_name_Hall '-P 2yn'
_space_group_name_H-M_alt 'P 1 21/n 1'
_atom_sites_solution_hydrogens geom
_atom_sites_solution_primary dual
_atom_sites_solution_secondary difmap
_audit_creation_method SHELXL-2018/3
_audit_update_record
;
2021-09-03 deposited with the CCDC.	2021-10-14 downloaded from the CCDC.
;
_cell_angle_alpha 90
_cell_angle_beta 93.921(2)
_cell_angle_gamma 90
_cell_formula_units_Z 8
_cell_length_a 19.3571(11)
_cell_length_b 9.1791(5)
_cell_length_c 20.0178(12)
_cell_measurement_reflns_used 9084
_cell_measurement_temperature 100(2)
_cell_measurement_theta_max 31.55
_cell_measurement_theta_min 2.83
_cell_volume 3548.5(4)
_computing_cell_refinement 'SAINT 8.40A (Bruker-AXS, 2017)'
_computing_data_collection 'APEX3 v2019.1-0 (Bruker-AXS, 2017)'
_computing_data_reduction 'SAINT 8.40A (Bruker-AXS, 2017)'
_computing_molecular_graphics 'Bruker SHELXTL'
_computing_publication_material 'Bruker SHELXTL'
_computing_structure_refinement 'SHELXL-2018/3 (Sheldrick, 2018)'
_computing_structure_solution 'SHELXT-2015 (Sheldrick, 2015)'
_diffrn_ambient_temperature 100(2)
_diffrn_detector_area_resol_mean 10.4167
_diffrn_measured_fraction_theta_full 1.000
_diffrn_measured_fraction_theta_max 1.000
_diffrn_measurement_device_type 'Bruker PHOTON100'
_diffrn_measurement_method '\f and \w scans'
_diffrn_radiation_type MoK\a
_diffrn_radiation_wavelength 0.71073
_diffrn_reflns_av_R_equivalents 0.0481
_diffrn_reflns_av_unetI/netI 0.0254
_diffrn_reflns_Laue_measured_fraction_full 1.000
_diffrn_reflns_Laue_measured_fraction_max 1.000
_diffrn_reflns_limit_h_max 27
_diffrn_reflns_limit_h_min -27
_diffrn_reflns_limit_k_max 13
_diffrn_reflns_limit_k_min -13
_diffrn_reflns_limit_l_max 28
_diffrn_reflns_limit_l_min -28
_diffrn_reflns_number 109254
_diffrn_reflns_point_group_measured_fraction_full 1.000
_diffrn_reflns_point_group_measured_fraction_max 1.000
_diffrn_reflns_theta_full 25.242
_diffrn_reflns_theta_max 30.508
_diffrn_reflns_theta_min 1.416
_diffrn_source 'I\mS micro-focus sealed tube, multilayer optics'
_exptl_absorpt_coefficient_mu 1.856
_exptl_absorpt_correction_T_max 0.7462
_exptl_absorpt_correction_T_min 0.5999
_exptl_absorpt_correction_type multi-scan
_exptl_absorpt_process_details 'SADABS 2016/2(Sheldrick, 2016)'
_exptl_crystal_colour colourless
_exptl_crystal_density_diffrn 1.801
_exptl_crystal_density_method 'not measured'
_exptl_crystal_description block
_exptl_crystal_F_000 1968
_exptl_crystal_size_max 0.797
_exptl_crystal_size_mid 0.644
_exptl_crystal_size_min 0.534
_refine_diff_density_max 0.458
_refine_diff_density_min -0.410
_refine_diff_density_rms 0.078
_refine_ls_extinction_coef 0.00250(8)
_refine_ls_extinction_expression Fc^*^=kFc[1+0.001xFc^2^\l^3^/sin(2\q)]^-1/4^
_refine_ls_extinction_method 'SHELXL-2018/3 (Sheldrick 2018)'
_refine_ls_goodness_of_fit_ref 1.032
_refine_ls_hydrogen_treatment constr
_refine_ls_matrix_type full
_refine_ls_number_parameters 416
_refine_ls_number_reflns 10827
_refine_ls_number_restraints 0
_refine_ls_restrained_S_all 1.032
_refine_ls_R_factor_all 0.0390
_refine_ls_R_factor_gt 0.0276
_refine_ls_shift/su_max 0.002
_refine_ls_shift/su_mean 0.000
_refine_ls_structure_factor_coef Fsqd
_refine_ls_weighting_details 'w=1/[\s^2^(Fo^2^)+(0.0223P)^2^+2.9208P] where P=(Fo^2^+2Fc^2^)/3'
_refine_ls_weighting_scheme calc
_refine_ls_wR_factor_gt 0.0576
_refine_ls_wR_factor_ref 0.0613
_reflns_Friedel_coverage 0.000
_reflns_number_gt 9118
_reflns_number_total 10827
_reflns_threshold_expression 'I > 2\s(I)'
_cod_data_source_file d1fd00062d2.cif
_cod_data_source_block D20247
_cod_depositor_comments 'Adding full bibliography for 1564950--1564960.cif.'
_cod_original_sg_symbol_H-M 'P 21/n'
_cod_database_code 1564950
_shelx_shelxl_version_number 2018/3
_shelx_space_group_comment
; 
The symmetry employed for this shelxl refinement is uniquely defined 
by the following loop, which should always be used as a source of 
symmetry information in preference to the above space-group names. 
They are only intended as comments. 
;
_shelx_estimated_absorpt_t_min 0.319
_shelx_estimated_absorpt_t_max 0.437

loop_
_space_group_symop_operation_xyz
'x, y, z'
'-x+1/2, y+1/2, -z+1/2'
'-x, -y, -z'
'x-1/2, -y-1/2, z-1/2'

loop_
_atom_site_label
_atom_site_type_symbol
_atom_site_fract_x
_atom_site_fract_y
_atom_site_fract_z
_atom_site_U_iso_or_equiv
_atom_site_adp_type
_atom_site_occupancy
_atom_site_site_symmetry_order
_atom_site_calc_flag
_atom_site_refinement_flags_posn
_atom_site_refinement_flags_adp
_atom_site_refinement_flags_occupancy
_atom_site_disorder_assembly
_atom_site_disorder_group
Cu1 Cu 0.88690(2) 0.83857(2) 0.78769(2) 0.01090(5) Uani 1 1 d . . . . .
S1 S 0.98847(2) 0.86908(4) 0.84920(2) 0.01245(7) Uani 1 1 d . . . . .
S2 S 0.79943(2) 0.78703(4) 0.85475(2) 0.01113(7) Uani 1 1 d . . . . .
S3 S 0.82868(2) 1.01355(4) 0.72641(2) 0.01169(7) Uani 1 1 d . . . . .
S4 S 0.92622(2) 0.66061(4) 0.72143(2) 0.01132(7) Uani 1 1 d . . . . .
C1 C 0.96337(9) 0.81918(19) 0.93268(8) 0.0160(3) Uani 1 1 d . . . . .
H1A H 0.952125 0.714027 0.933676 0.019 Uiso 1 1 calc R U . . .
H1AB H 1.002541 0.837458 0.966051 0.019 Uiso 1 1 calc R U . . .
C2 C 0.90015(8) 0.90841(18) 0.95091(8) 0.0155(3) Uani 1 1 d . . . . .
H2A H 0.906882 0.937712 0.998501 0.019 Uiso 1 1 calc R U . . .
H2AB H 0.897965 0.998474 0.923634 0.019 Uiso 1 1 calc R U . . .
C3 C 0.83104(8) 0.82909(18) 0.94041(8) 0.0156(3) Uani 1 1 d . . . . .
H3A H 0.795469 0.888900 0.960781 0.019 Uiso 1 1 calc R U . . .
H3AB H 0.834805 0.736383 0.965674 0.019 Uiso 1 1 calc R U . . .
C4 C 0.74874(8) 0.94888(17) 0.83063(8) 0.0140(3) Uani 1 1 d . . . . .
H4A H 0.701713 0.940332 0.846809 0.017 Uiso 1 1 calc R U . . .
H4AB H 0.771089 1.036450 0.851313 0.017 Uiso 1 1 calc R U . . .
C5 C 0.74386(8) 0.96417(18) 0.75453(8) 0.0144(3) Uani 1 1 d . . . . .
H5A H 0.709563 1.040271 0.740715 0.017 Uiso 1 1 calc R U . . .
H5AB H 0.728285 0.870971 0.733652 0.017 Uiso 1 1 calc R U . . .
C6 C 0.82100(8) 0.95161(17) 0.63947(8) 0.0139(3) Uani 1 1 d . . . . .
H6A H 0.773515 0.973721 0.620698 0.017 Uiso 1 1 calc R U . . .
H6AB H 0.853342 1.009640 0.613963 0.017 Uiso 1 1 calc R U . . .
C7 C 0.83525(8) 0.79046(17) 0.62722(8) 0.0134(3) Uani 1 1 d . . . . .
H7A H 0.819285 0.766850 0.580431 0.016 Uiso 1 1 calc R U . . .
H7AB H 0.807156 0.732022 0.656879 0.016 Uiso 1 1 calc R U . . .
C8 C 0.91129(8) 0.74324(17) 0.63888(7) 0.0129(3) Uani 1 1 d . . . . .
H8A H 0.941845 0.829017 0.635436 0.015 Uiso 1 1 calc R U . . .
H8AB H 0.922681 0.672282 0.604047 0.015 Uiso 1 1 calc R U . . .
C9 C 1.01793(8) 0.69229(18) 0.74403(8) 0.0136(3) Uani 1 1 d . . . . .
H9A H 1.045696 0.610910 0.727536 0.016 Uiso 1 1 calc R U . . .
H9AB H 1.032972 0.783410 0.722890 0.016 Uiso 1 1 calc R U . . .
C10 C 1.02970(8) 0.70403(18) 0.82006(8) 0.0145(3) Uani 1 1 d . . . . .
H10A H 1.079988 0.707055 0.832887 0.017 Uiso 1 1 calc R U . . .
H10B H 1.009964 0.617572 0.841380 0.017 Uiso 1 1 calc R U . . .
Cu11 Cu 0.38885(2) 0.63329(2) 0.78157(2) 0.01091(5) Uani 1 1 d . . . . .
C11 C 0.48703(8) 0.61552(18) 0.92354(7) 0.0139(3) Uani 1 1 d . . . . .
H11A H 0.487461 0.516296 0.942955 0.017 Uiso 1 1 calc R U . . .
H11B H 0.528836 0.666380 0.942907 0.017 Uiso 1 1 calc R U . . .
S11 S 0.49485(2) 0.59802(4) 0.83385(2) 0.01113(7) Uani 1 1 d . . . . .
S13 S 0.32339(2) 0.46290(4) 0.72466(2) 0.01224(7) Uani 1 1 d . . . . .
C13 C 0.35437(9) 0.61517(19) 0.93205(8) 0.0163(3) Uani 1 1 d . . . . .
H13A H 0.325229 0.627225 0.970437 0.020 Uiso 1 1 calc R U . . .
H13B H 0.363010 0.509795 0.926182 0.020 Uiso 1 1 calc R U . . .
S12 S 0.30891(2) 0.68823(4) 0.85627(2) 0.01234(7) Uani 1 1 d . . . . .
C12 C 0.42379(8) 0.69510(18) 0.94664(8) 0.0158(3) Uani 1 1 d . . . . .
H12A H 0.420780 0.791647 0.924594 0.019 Uiso 1 1 calc R U . . .
H12B H 0.430661 0.711865 0.995500 0.019 Uiso 1 1 calc R U . . .
S14 S 0.42436(2) 0.81384(4) 0.71337(2) 0.01100(7) Uani 1 1 d . . . . .
C15 C 0.24150(8) 0.52680(19) 0.75486(8) 0.0149(3) Uani 1 1 d . . . . .
H15A H 0.229061 0.622150 0.734280 0.018 Uiso 1 1 calc R U . . .
H15B H 0.204146 0.456666 0.741743 0.018 Uiso 1 1 calc R U . . .
C16 C 0.31509(8) 0.52229(18) 0.63740(8) 0.0145(3) Uani 1 1 d . . . . .
H16A H 0.346500 0.462080 0.611815 0.017 Uiso 1 1 calc R U . . .
H16B H 0.267190 0.501701 0.619343 0.017 Uiso 1 1 calc R U . . .
C17 C 0.33063(8) 0.68199(17) 0.62411(8) 0.0131(3) Uani 1 1 d . . . . .
H17A H 0.304799 0.742390 0.654923 0.016 Uiso 1 1 calc R U . . .
H17B H 0.312815 0.705856 0.577869 0.016 Uiso 1 1 calc R U . . .
C18 C 0.40748(8) 0.72503(17) 0.63232(7) 0.0122(3) Uani 1 1 d . . . . .
H18A H 0.418686 0.792263 0.595932 0.015 Uiso 1 1 calc R U . . .
H18B H 0.436876 0.637205 0.629785 0.015 Uiso 1 1 calc R U . . .
C19 C 0.51722(8) 0.79037(17) 0.73423(8) 0.0126(3) Uani 1 1 d . . . . .
H19A H 0.534038 0.702823 0.711455 0.015 Uiso 1 1 calc R U . . .
H19B H 0.542782 0.876041 0.718764 0.015 Uiso 1 1 calc R U . . .
C20 C 0.53006(8) 0.77368(17) 0.80992(8) 0.0131(3) Uani 1 1 d . . . . .
H20A H 0.507080 0.853608 0.833123 0.016 Uiso 1 1 calc R U . . .
H20B H 0.580338 0.777758 0.822709 0.016 Uiso 1 1 calc R U . . .
C14 C 0.24849(8) 0.54198(19) 0.83110(8) 0.0161(3) Uani 1 1 d . . . . .
H14A H 0.265299 0.449014 0.851337 0.019 Uiso 1 1 calc R U . . .
H14B H 0.202574 0.563324 0.847763 0.019 Uiso 1 1 calc R U . . .
S21 S 0.61543(2) 0.84794(4) 0.58688(2) 0.01123(7) Uani 1 1 d . . . . .
F21 F 0.59098(7) 0.96149(14) 0.46709(6) 0.0371(3) Uani 1 1 d . . . . .
F22 F 0.64739(7) 0.76078(14) 0.46768(6) 0.0397(3) Uani 1 1 d . . . . .
F23 F 0.69877(6) 0.95835(14) 0.50121(6) 0.0335(3) Uani 1 1 d . . . . .
O21 O 0.67246(7) 0.76221(14) 0.61488(7) 0.0253(3) Uani 1 1 d . . . . .
O22 O 0.55108(6) 0.77058(14) 0.57621(6) 0.0211(3) Uani 1 1 d . . . . .
O23 O 0.61076(7) 0.99200(14) 0.61467(6) 0.0245(3) Uani 1 1 d . . . . .
C21 C 0.63917(9) 0.8836(2) 0.50179(8) 0.0200(3) Uani 1 1 d . . . . .
S31 S 0.10917(2) 0.66431(4) 0.58807(2) 0.01217(7) Uani 1 1 d . . . . .
F31 F 0.15591(6) 0.71064(13) 0.46956(6) 0.0332(3) Uani 1 1 d . . . . .
F32 F 0.17739(6) 0.49547(13) 0.50870(6) 0.0295(3) Uani 1 1 d . . . . .
F33 F 0.07433(6) 0.55196(13) 0.46987(5) 0.0312(3) Uani 1 1 d . . . . .
O31 O 0.08606(8) 0.53368(14) 0.61899(7) 0.0313(3) Uani 1 1 d . . . . .
O32 O 0.17377(7) 0.72184(16) 0.61638(7) 0.0284(3) Uani 1 1 d . . . . .
O33 O 0.05643(6) 0.77207(14) 0.57267(6) 0.0209(3) Uani 1 1 d . . . . .
C31 C 0.13021(9) 0.60230(19) 0.50507(8) 0.0182(3) Uani 1 1 d . . . . .

loop_
_atom_site_aniso_label
_atom_site_aniso_U_11
_atom_site_aniso_U_22
_atom_site_aniso_U_33
_atom_site_aniso_U_23
_atom_site_aniso_U_13
_atom_site_aniso_U_12
Cu1 0.00961(9) 0.01436(9) 0.00861(8) -0.00022(7) -0.00015(6) 0.00284(7)
S1 0.01182(17) 0.01188(17) 0.01340(17) -0.00066(13) -0.00105(13) -0.00010(13)
S2 0.01270(17) 0.01075(17) 0.00996(16) -0.00017(13) 0.00098(13) 0.00040(13)
S3 0.01212(17) 0.01098(17) 0.01173(17) 0.00160(13) -0.00081(13) -0.00045(13)
S4 0.01281(17) 0.01057(16) 0.01068(16) 0.00002(13) 0.00161(13) -0.00005(13)
C1 0.0182(8) 0.0192(8) 0.0104(7) 0.0006(6) -0.0015(6) 0.0023(6)
C2 0.0206(8) 0.0153(7) 0.0105(7) -0.0024(6) 0.0000(6) 0.0012(6)
C3 0.0181(8) 0.0199(8) 0.0089(7) 0.0008(6) 0.0023(6) 0.0012(6)
C4 0.0119(7) 0.0147(7) 0.0155(7) 0.0000(6) 0.0020(6) 0.0036(6)
C5 0.0105(7) 0.0181(8) 0.0145(7) 0.0033(6) 0.0002(6) 0.0025(6)
C6 0.0152(7) 0.0155(7) 0.0106(7) 0.0028(6) -0.0015(6) -0.0008(6)
C7 0.0143(7) 0.0154(7) 0.0103(7) 0.0011(6) -0.0016(6) -0.0035(6)
C8 0.0159(7) 0.0135(7) 0.0094(7) 0.0003(5) 0.0013(6) -0.0011(6)
C9 0.0113(7) 0.0157(7) 0.0139(7) -0.0001(6) 0.0026(6) 0.0028(6)
C10 0.0131(7) 0.0153(7) 0.0149(7) -0.0001(6) -0.0006(6) 0.0042(6)
Cu11 0.00967(9) 0.01458(9) 0.00833(8) 0.00081(7) -0.00041(6) -0.00280(7)
C11 0.0160(7) 0.0165(7) 0.0088(6) 0.0007(6) -0.0028(6) -0.0010(6)
S11 0.01164(17) 0.01028(16) 0.01115(16) 0.00035(13) -0.00154(13) 0.00004(13)
S13 0.01247(17) 0.01149(17) 0.01253(17) -0.00095(13) -0.00072(14) -0.00073(13)
C13 0.0188(8) 0.0209(8) 0.0095(7) 0.0036(6) 0.0022(6) -0.0004(6)
S12 0.01316(17) 0.01264(17) 0.01125(16) -0.00016(13) 0.00100(13) 0.00063(14)
C12 0.0213(8) 0.0152(7) 0.0107(7) -0.0032(6) -0.0007(6) -0.0005(6)
S14 0.01157(17) 0.01109(17) 0.01032(16) 0.00079(13) 0.00062(13) 0.00043(13)
C15 0.0095(7) 0.0210(8) 0.0141(7) -0.0013(6) 0.0005(6) -0.0031(6)
C16 0.0153(7) 0.0183(8) 0.0096(7) -0.0026(6) -0.0004(6) -0.0009(6)
C17 0.0121(7) 0.0167(7) 0.0103(7) 0.0005(6) -0.0010(5) 0.0019(6)
C18 0.0130(7) 0.0150(7) 0.0088(6) 0.0000(5) 0.0009(5) 0.0010(6)
C19 0.0120(7) 0.0137(7) 0.0123(7) 0.0013(6) 0.0017(5) -0.0015(6)
C20 0.0130(7) 0.0136(7) 0.0124(7) 0.0001(6) -0.0018(6) -0.0035(6)
C14 0.0135(7) 0.0200(8) 0.0149(7) 0.0001(6) 0.0025(6) -0.0055(6)
S21 0.01115(17) 0.01224(17) 0.01017(16) -0.00018(13) -0.00038(13) -0.00109(13)
F21 0.0468(8) 0.0424(7) 0.0207(6) 0.0145(5) -0.0090(5) -0.0033(6)
F22 0.0606(9) 0.0316(7) 0.0295(6) -0.0166(5) 0.0224(6) -0.0090(6)
F23 0.0320(6) 0.0392(7) 0.0310(6) -0.0027(5) 0.0148(5) -0.0183(5)
O21 0.0195(6) 0.0229(7) 0.0321(7) 0.0076(5) -0.0086(5) 0.0033(5)
O22 0.0147(6) 0.0289(7) 0.0195(6) -0.0005(5) 0.0004(5) -0.0082(5)
O23 0.0373(8) 0.0167(6) 0.0199(6) -0.0060(5) 0.0056(6) 0.0001(5)
C21 0.0235(9) 0.0207(8) 0.0162(8) -0.0021(6) 0.0050(7) -0.0061(7)
S31 0.01280(17) 0.01152(17) 0.01213(17) -0.00143(13) 0.00047(13) 0.00077(13)
F31 0.0413(7) 0.0316(6) 0.0291(6) 0.0112(5) 0.0205(5) 0.0049(5)
F32 0.0337(6) 0.0273(6) 0.0286(6) -0.0014(5) 0.0098(5) 0.0165(5)
F33 0.0367(7) 0.0357(7) 0.0199(5) -0.0122(5) -0.0071(5) 0.0029(5)
O31 0.0591(10) 0.0149(6) 0.0219(7) 0.0007(5) 0.0180(7) -0.0055(6)
O32 0.0171(6) 0.0323(8) 0.0343(8) -0.0096(6) -0.0108(6) 0.0019(6)
O33 0.0165(6) 0.0235(6) 0.0224(6) -0.0038(5) -0.0007(5) 0.0086(5)
C31 0.0206(8) 0.0181(8) 0.0166(8) 0.0005(6) 0.0048(6) 0.0045(6)

loop_
_atom_type_symbol
_atom_type_description
_atom_type_scat_dispersion_real
_atom_type_scat_dispersion_imag
_atom_type_scat_source
C C 0.0033 0.0016 'International Tables Vol C Tables 4.2.6.8 and 6.1.1.4'
H H 0.0000 0.0000 'International Tables Vol C Tables 4.2.6.8 and 6.1.1.4'
S S 0.1246 0.1234 'International Tables Vol C Tables 4.2.6.8 and 6.1.1.4'
Cu Cu 0.3201 1.2651 'International Tables Vol C Tables 4.2.6.8 and 6.1.1.4'
O O 0.0106 0.0060 'International Tables Vol C Tables 4.2.6.8 and 6.1.1.4'
F F 0.0171 0.0103 'International Tables Vol C Tables 4.2.6.8 and 6.1.1.4'

loop_
_geom_angle_atom_site_label_1
_geom_angle_atom_site_label_2
_geom_angle_atom_site_label_3
_geom_angle
_geom_angle_site_symmetry_1
_geom_angle_site_symmetry_3
_geom_angle_publ_flag
S1 Cu1 S4 95.364(15) . . ?
S1 Cu1 S3 125.880(16) . . ?
S4 Cu1 S3 111.537(16) . . ?
S1 Cu1 S2 110.942(16) . . ?
S4 Cu1 S2 119.142(16) . . ?
S3 Cu1 S2 95.944(16) . . ?
C10 S1 C1 103.48(8) . . ?
C10 S1 Cu1 96.08(5) . . ?
C1 S1 Cu1 101.00(6) . . ?
C3 S2 C4 102.48(7) . . ?
C3 S2 Cu1 107.15(5) . . ?
C4 S2 Cu1 94.74(5) . . ?
C6 S3 C5 101.52(7) . . ?
C6 S3 Cu1 107.41(5) . . ?
C5 S3 Cu1 94.66(5) . . ?
C8 S4 C9 104.45(7) . . ?
C8 S4 Cu1 101.06(5) . . ?
C9 S4 Cu1 95.73(5) . . ?
C2 C1 S1 110.41(11) . . ?
C2 C1 H1A 109.6 . . ?
S1 C1 H1A 109.6 . . ?
C2 C1 H1AB 109.6 . . ?
S1 C1 H1AB 109.6 . . ?
H1A C1 H1AB 108.1 . . ?
C3 C2 C1 114.71(14) . . ?
C3 C2 H2A 108.6 . . ?
C1 C2 H2A 108.6 . . ?
C3 C2 H2AB 108.6 . . ?
C1 C2 H2AB 108.6 . . ?
H2A C2 H2AB 107.6 . . ?
C2 C3 S2 117.76(11) . . ?
C2 C3 H3A 107.9 . . ?
S2 C3 H3A 107.9 . . ?
C2 C3 H3AB 107.9 . . ?
S2 C3 H3AB 107.9 . . ?
H3A C3 H3AB 107.2 . . ?
C5 C4 S2 109.51(11) . . ?
C5 C4 H4A 109.8 . . ?
S2 C4 H4A 109.8 . . ?
C5 C4 H4AB 109.8 . . ?
S2 C4 H4AB 109.8 . . ?
H4A C4 H4AB 108.2 . . ?
C4 C5 S3 109.53(11) . . ?
C4 C5 H5A 109.8 . . ?
S3 C5 H5A 109.8 . . ?
C4 C5 H5AB 109.8 . . ?
S3 C5 H5AB 109.8 . . ?
H5A C5 H5AB 108.2 . . ?
C7 C6 S3 116.77(11) . . ?
C7 C6 H6A 108.1 . . ?
S3 C6 H6A 108.1 . . ?
C7 C6 H6AB 108.1 . . ?
S3 C6 H6AB 108.1 . . ?
H6A C6 H6AB 107.3 . . ?
C6 C7 C8 115.48(13) . . ?
C6 C7 H7A 108.4 . . ?
C8 C7 H7A 108.4 . . ?
C6 C7 H7AB 108.4 . . ?
C8 C7 H7AB 108.4 . . ?
H7A C7 H7AB 107.5 . . ?
C7 C8 S4 110.23(10) . . ?
C7 C8 H8A 109.6 . . ?
S4 C8 H8A 109.6 . . ?
C7 C8 H8AB 109.6 . . ?
S4 C8 H8AB 109.6 . . ?
H8A C8 H8AB 108.1 . . ?
C10 C9 S4 109.54(10) . . ?
C10 C9 H9A 109.8 . . ?
S4 C9 H9A 109.8 . . ?
C10 C9 H9AB 109.8 . . ?
S4 C9 H9AB 109.8 . . ?
H9A C9 H9AB 108.2 . . ?
C9 C10 S1 109.76(11) . . ?
C9 C10 H10A 109.7 . . ?
S1 C10 H10A 109.7 . . ?
C9 C10 H10B 109.7 . . ?
S1 C10 H10B 109.7 . . ?
H10A C10 H10B 108.2 . . ?
S11 Cu11 S13 126.244(16) . . ?
S11 Cu11 S12 111.280(16) . . ?
S13 Cu11 S12 95.787(16) . . ?
S11 Cu11 S14 94.586(15) . . ?
S13 Cu11 S14 112.379(16) . . ?
S12 Cu11 S14 118.497(16) . . ?
C12 C11 S11 117.67(11) . . ?
C12 C11 H11A 107.9 . . ?
S11 C11 H11A 107.9 . . ?
C12 C11 H11B 107.9 . . ?
S11 C11 H11B 107.9 . . ?
H11A C11 H11B 107.2 . . ?
C11 S11 C20 103.80(7) . . ?
C11 S11 Cu11 108.06(5) . . ?
C20 S11 Cu11 95.47(5) . . ?
C16 S13 C15 101.45(7) . . ?
C16 S13 Cu11 106.49(5) . . ?
C15 S13 Cu11 94.58(5) . . ?
C12 C13 S12 110.28(11) . . ?
C12 C13 H13A 109.6 . . ?
S12 C13 H13A 109.6 . . ?
C12 C13 H13B 109.6 . . ?
S12 C13 H13B 109.6 . . ?
H13A C13 H13B 108.1 . . ?
C13 S12 C14 102.82(8) . . ?
C13 S12 Cu11 98.82(5) . . ?
C14 S12 Cu11 96.14(5) . . ?
C11 C12 C13 114.98(13) . . ?
C11 C12 H12A 108.5 . . ?
C13 C12 H12A 108.5 . . ?
C11 C12 H12B 108.5 . . ?
C13 C12 H12B 108.5 . . ?
H12A C12 H12B 107.5 . . ?
C18 S14 C19 105.28(7) . . ?
C18 S14 Cu11 99.46(5) . . ?
C19 S14 Cu11 96.27(5) . . ?
C14 C15 S13 109.82(11) . . ?
C14 C15 H15A 109.7 . . ?
S13 C15 H15A 109.7 . . ?
C14 C15 H15B 109.7 . . ?
S13 C15 H15B 109.7 . . ?
H15A C15 H15B 108.2 . . ?
C17 C16 S13 116.66(11) . . ?
C17 C16 H16A 108.1 . . ?
S13 C16 H16A 108.1 . . ?
C17 C16 H16B 108.1 . . ?
S13 C16 H16B 108.1 . . ?
H16A C16 H16B 107.3 . . ?
C16 C17 C18 115.46(13) . . ?
C16 C17 H17A 108.4 . . ?
C18 C17 H17A 108.4 . . ?
C16 C17 H17B 108.4 . . ?
C18 C17 H17B 108.4 . . ?
H17A C17 H17B 107.5 . . ?
C17 C18 S14 108.84(10) . . ?
C17 C18 H18A 109.9 . . ?
S14 C18 H18A 109.9 . . ?
C17 C18 H18B 109.9 . . ?
S14 C18 H18B 109.9 . . ?
H18A C18 H18B 108.3 . . ?
C20 C19 S14 109.21(10) . . ?
C20 C19 H19A 109.8 . . ?
S14 C19 H19A 109.8 . . ?
C20 C19 H19B 109.8 . . ?
S14 C19 H19B 109.8 . . ?
H19A C19 H19B 108.3 . . ?
C19 C20 S11 108.09(10) . . ?
C19 C20 H20A 110.1 . . ?
S11 C20 H20A 110.1 . . ?
C19 C20 H20B 110.1 . . ?
S11 C20 H20B 110.1 . . ?
H20A C20 H20B 108.4 . . ?
C15 C14 S12 110.68(11) . . ?
C15 C14 H14A 109.5 . . ?
S12 C14 H14A 109.5 . . ?
C15 C14 H14B 109.5 . . ?
S12 C14 H14B 109.5 . . ?
H14A C14 H14B 108.1 . . ?
O22 S21 O21 114.96(8) . . ?
O22 S21 O23 115.76(8) . . ?
O21 S21 O23 114.76(8) . . ?
O22 S21 C21 102.77(8) . . ?
O21 S21 C21 103.09(8) . . ?
O23 S21 C21 102.86(8) . . ?
F21 C21 F22 106.90(15) . . ?
F21 C21 F23 107.00(15) . . ?
F22 C21 F23 107.16(15) . . ?
F21 C21 S21 111.78(12) . . ?
F22 C21 S21 111.91(12) . . ?
F23 C21 S21 111.79(12) . . ?
O31 S31 O32 115.17(9) . . ?
O31 S31 O33 115.41(9) . . ?
O32 S31 O33 114.65(8) . . ?
O31 S31 C31 103.13(8) . . ?
O32 S31 C31 103.34(8) . . ?
O33 S31 C31 102.60(8) . . ?
F33 C31 F31 107.14(14) . . ?
F33 C31 F32 107.51(14) . . ?
F31 C31 F32 107.23(14) . . ?
F33 C31 S31 111.42(12) . . ?
F31 C31 S31 111.43(12) . . ?
F32 C31 S31 111.86(12) . . ?

loop_
_geom_bond_atom_site_label_1
_geom_bond_atom_site_label_2
_geom_bond_distance
_geom_bond_site_symmetry_2
_geom_bond_publ_flag
Cu1 S1 2.2646(4) . ?
Cu1 S4 2.2683(4) . ?
Cu1 S3 2.2728(4) . ?
Cu1 S2 2.2812(4) . ?
S1 C10 1.8265(16) . ?
S1 C1 1.8300(16) . ?
S2 C3 1.8222(16) . ?
S2 C4 1.8271(16) . ?
S3 C6 1.8273(16) . ?
S3 C5 1.8288(16) . ?
S4 C8 1.8231(15) . ?
S4 C9 1.8252(16) . ?
C1 C2 1.537(2) . ?
C1 H1A 0.9900 . ?
C1 H1AB 0.9900 . ?
C2 C3 1.525(2) . ?
C2 H2A 0.9900 . ?
C2 H2AB 0.9900 . ?
C3 H3A 0.9900 . ?
C3 H3AB 0.9900 . ?
C4 C5 1.526(2) . ?
C4 H4A 0.9900 . ?
C4 H4AB 0.9900 . ?
C5 H5A 0.9900 . ?
C5 H5AB 0.9900 . ?
C6 C7 1.528(2) . ?
C6 H6A 0.9900 . ?
C6 H6AB 0.9900 . ?
C7 C8 1.537(2) . ?
C7 H7A 0.9900 . ?
C7 H7AB 0.9900 . ?
C8 H8A 0.9900 . ?
C8 H8AB 0.9900 . ?
C9 C10 1.527(2) . ?
C9 H9A 0.9900 . ?
C9 H9AB 0.9900 . ?
C10 H10A 0.9900 . ?
C10 H10B 0.9900 . ?
Cu11 S11 2.2618(4) . ?
Cu11 S13 2.2698(4) . ?
Cu11 S12 2.2808(4) . ?
Cu11 S14 2.2827(4) . ?
C11 C12 1.524(2) . ?
C11 S11 1.8192(15) . ?
C11 H11A 0.9900 . ?
C11 H11B 0.9900 . ?
S11 C20 1.8271(16) . ?
S13 C16 1.8265(16) . ?
S13 C15 1.8312(16) . ?
C13 C12 1.541(2) . ?
C13 S12 1.8283(16) . ?
C13 H13A 0.9900 . ?
C13 H13B 0.9900 . ?
S12 C14 1.8284(16) . ?
C12 H12A 0.9900 . ?
C12 H12B 0.9900 . ?
S14 C18 1.8252(15) . ?
S14 C19 1.8300(16) . ?
C15 C14 1.529(2) . ?
C15 H15A 0.9900 . ?
C15 H15B 0.9900 . ?
C16 C17 1.524(2) . ?
C16 H16A 0.9900 . ?
C16 H16B 0.9900 . ?
C17 C18 1.537(2) . ?
C17 H17A 0.9900 . ?
C17 H17B 0.9900 . ?
C18 H18A 0.9900 . ?
C18 H18B 0.9900 . ?
C19 C20 1.526(2) . ?
C19 H19A 0.9900 . ?
C19 H19B 0.9900 . ?
C20 H20A 0.9900 . ?
C20 H20B 0.9900 . ?
C14 H14A 0.9900 . ?
C14 H14B 0.9900 . ?
S21 O22 1.4370(12) . ?
S21 O21 1.4378(13) . ?
S21 O23 1.4399(13) . ?
S21 C21 1.8238(17) . ?
F21 C21 1.332(2) . ?
F22 C21 1.333(2) . ?
F23 C21 1.343(2) . ?
S31 O31 1.4349(13) . ?
S31 O32 1.4377(13) . ?
S31 O33 1.4398(12) . ?
S31 C31 1.8283(17) . ?
F31 C31 1.338(2) . ?
F32 C31 1.3386(19) . ?
F33 C31 1.333(2) . ?
